data_7000697
loop_
_publ_author_name
'Habib, Hesham A.'
'Hoffmann, Anke'
'H\"oppe, Henning A.'
'Janiak, Christoph'

_publ_section_title
;
 Crystal structures and solid-state CPMAS 13C NMR correlations in
 luminescent zinc(II) and cadmium(II) mixed-ligand coordination
 polymers constructed from 1,2-bis(1,2,4-triazol-4-yl)ethane and
 benzenedicarboxylate
;
_journal_issue 10
_journal_name_full 'Dalton Transactions'
_journal_page_first 1742
_journal_page_last 1751
_journal_paper_doi 10.1039/b812670d
_journal_year 2009
_chemical_formula_moiety 'C10 H10 N6 O2 Cd, N O3, 0.5(O)'
_chemical_formula_sum 'C10 H10 Cd N7 O5.5'
_chemical_formula_weight 428.65
_chemical_name_systematic
;
catena-[(\m4-benzene-1,4-dicarboxylato-\kO:\kO,O':\kO'':\kO'',O''')-
bis(\m4-1,2-bis(1,2,4-triazol-4-yl)ethane-\kN:\kN1':\kN2':\kN2')-
dicadmium(II) dinitrate hydrate]
;
_space_group_IT_number 15
_symmetry_cell_setting monoclinic
_symmetry_space_group_name_Hall '-C 2yc'
_symmetry_space_group_name_H-M 'C 1 2/c 1'
_atom_sites_solution_hydrogens geom
_atom_sites_solution_primary direct
_atom_sites_solution_secondary difmap
_audit_creation_method SHELXL-97
_cell_angle_alpha 90.00
_cell_angle_beta 114.596(3)
_cell_angle_gamma 90.00
_cell_formula_units_Z 8
_cell_length_a 22.9206(8)
_cell_length_b 7.7047(2)
_cell_length_c 19.3208(7)
_cell_measurement_reflns_used 6976
_cell_measurement_temperature 203(2)
_cell_measurement_theta_max 29.125
_cell_measurement_theta_min 2.318
_cell_volume 3102.40(19)
_computing_cell_refinement 'SAINT (Bruker, 2006)'
_computing_data_collection 'APEX2 (Bruker, 2006)'
_computing_data_reduction SAINT
_computing_molecular_graphics 'DIAMOND (Crystal Impact, 2006)'
_computing_structure_refinement 'SHELXL-97 (Sheldrick, 1997)'
_computing_structure_solution 'SHELXS-97 (Sheldrick, 1997)'
_diffrn_ambient_temperature 203(2)
_diffrn_measured_fraction_theta_full 0.998
_diffrn_measured_fraction_theta_max 0.998
_diffrn_measurement_device_type 'Bruker APEX2 CCD area detector'
_diffrn_measurement_method '\w scans'
_diffrn_radiation_monochromator graphite
_diffrn_radiation_source 'fine-focus sealed tube'
_diffrn_radiation_type MoK\a
_diffrn_radiation_wavelength 0.71073
_diffrn_reflns_av_R_equivalents 0.0395
_diffrn_reflns_av_sigmaI/netI 0.0227
_diffrn_reflns_limit_h_max 28
_diffrn_reflns_limit_h_min -28
_diffrn_reflns_limit_k_max 9
_diffrn_reflns_limit_k_min -9
_diffrn_reflns_limit_l_max 23
_diffrn_reflns_limit_l_min -23
_diffrn_reflns_number 20459
_diffrn_reflns_theta_full 25.85
_diffrn_reflns_theta_max 25.85
_diffrn_reflns_theta_min 1.95
_exptl_absorpt_coefficient_mu 1.448
_exptl_absorpt_correction_T_max 0.9716
_exptl_absorpt_correction_T_min 0.6543
_exptl_absorpt_correction_type multi-scan
_exptl_absorpt_process_details '(<i>SADABS</i>; Sheldrick, 1996)'
_exptl_crystal_colour colorless
_exptl_crystal_density_diffrn 1.835
_exptl_crystal_density_method 'not measured'
_exptl_crystal_description parallelepiped
_exptl_crystal_F_000 1688
_exptl_crystal_size_max 0.32
_exptl_crystal_size_mid 0.12
_exptl_crystal_size_min 0.02
_refine_diff_density_max 1.581
_refine_diff_density_min -0.589
_refine_diff_density_rms 0.100
_refine_ls_extinction_method none
_refine_ls_goodness_of_fit_ref 1.053
_refine_ls_hydrogen_treatment constr
_refine_ls_matrix_type full
_refine_ls_number_parameters 216
_refine_ls_number_reflns 3001
_refine_ls_number_restraints 0
_refine_ls_restrained_S_all 1.053
_refine_ls_R_factor_all 0.0334
_refine_ls_R_factor_gt 0.0285
_refine_ls_shift/su_max 0.001
_refine_ls_shift/su_mean 0.000
_refine_ls_structure_factor_coef Fsqd
_refine_ls_weighting_details 'calc w=1/[\s^2^(Fo^2^)+(0.0438P)^2^+10.1591P] where P=(Fo^2^+2Fc^2^)/3'
_refine_ls_weighting_scheme calc
_refine_ls_wR_factor_gt 0.0745
_refine_ls_wR_factor_ref 0.0774
_reflns_number_gt 2633
_reflns_number_total 3001
_reflns_threshold_expression >2sigma(I)
_cod_data_source_file b812670d.txt
_cod_data_source_block m132_2
_cod_depositor_comments
;
The following automatic conversions were performed:
'_symmetry_cell_setting' value 'Monoclinic' changed to 'monoclinic'
according to '/home/saulius/struct/CIF-dictionaries/cif_core.dic'
dictionary named 'cif_core.dic' version 2.4.1 from
2010-06-29.

'_exptl_absorpt_correction_type' value 'Multi-scan' changed
to 'multi-scan' according to
'/home/saulius/struct/CIF-dictionaries/cif_core.dic' dictionary named
'cif_core.dic' version 2.4.1 from 2010-06-29.

Automatic conversion script
Id: cif_fix_enum 1527 2010-12-29 10:47:43Z saulius 
;
_cod_original_cell_volume 3102.40(18)
_cod_original_sg_symbol_H-M C2/c
_cod_original_formula_sum 'C10 H10 Cd N7 O5.50'
_cod_database_code 7000697

loop_
_symmetry_equiv_pos_as_xyz
'x, y, z'
'-x, y, -z+1/2'
'x+1/2, y+1/2, z'
'-x+1/2, y+1/2, -z+1/2'
'-x, -y, -z'
'x, -y, z-1/2'
'-x+1/2, -y+1/2, -z'
'x+1/2, -y+1/2, z-1/2'

loop_
_atom_site_label
_atom_site_type_symbol
_atom_site_fract_x
_atom_site_fract_y
_atom_site_fract_z
_atom_site_U_iso_or_equiv
_atom_site_adp_type
_atom_site_occupancy
_atom_site_symmetry_multiplicity
_atom_site_calc_flag
_atom_site_refinement_flags
_atom_site_disorder_assembly
_atom_site_disorder_group
Cd Cd 0.247578(10) 0.28420(3) 0.272487(11) 0.01463(10) Uani 1 1 d . . .
O1 O 0.24950(12) 0.0801(3) 0.17776(12) 0.0267(5) Uani 1 1 d . . .
O2 O 0.25425(18) -0.1408(4) 0.11015(16) 0.0500(9) Uani 1 1 d . . .
C11 C 0.25129(17) 0.0180(5) 0.11836(18) 0.0238(7) Uani 1 1 d . . .
C12 C 0.25072(17) 0.1379(4) 0.05730(18) 0.0240(7) Uani 1 1 d . . .
C13 C 0.2487(2) 0.3175(5) 0.0652(2) 0.0319(9) Uani 1 1 d . . .
H13 H 0.2478 0.3638 0.1098 0.038 Uiso 1 1 calc R . .
C14 C 0.2520(2) 0.0716(5) -0.00875(19) 0.0329(9) Uani 1 1 d . . .
H14 H 0.2533 -0.0491 -0.0151 0.039 Uiso 1 1 calc R . .
N1 N 0.32783(13) 0.0910(4) 0.34824(15) 0.0248(6) Uani 1 1 d . . .
N2 N 0.33439(13) -0.0791(4) 0.33077(15) 0.0245(6) Uani 1 1 d . . .
C1 C 0.37493(19) 0.1246(5) 0.4136(2) 0.0387(9) Uani 1 1 d . . .
H1 H 0.3819 0.2317 0.4391 0.046 Uiso 1 1 calc R . .
C2 C 0.38510(17) -0.1412(5) 0.3865(2) 0.0355(9) Uani 1 1 d . . .
H2 H 0.4004 -0.2554 0.3894 0.043 Uiso 1 1 calc R . .
N3 N 0.41237(16) -0.0173(5) 0.43945(18) 0.0412(9) Uani 1 1 d . . .
C3 C 0.4725(2) -0.0298(7) 0.5091(2) 0.0537(13) Uani 1 1 d . . .
H3A H 0.4796 -0.1501 0.5273 0.064 Uiso 1 1 calc R . .
H3B H 0.4698 0.0432 0.5492 0.064 Uiso 1 1 calc R . .
N4 N 0.16821(13) 0.0852(4) 0.26511(18) 0.0269(6) Uani 1 1 d . . .
N5 N 0.16871(13) -0.0885(4) 0.24930(17) 0.0242(6) Uani 1 1 d . . .
C4 C 0.1198(2) 0.1116(6) 0.2823(3) 0.0465(11) Uani 1 1 d . . .
H4 H 0.1088 0.2194 0.2963 0.056 Uiso 1 1 calc R . .
C5 C 0.12038(17) -0.1584(5) 0.2575(2) 0.0335(9) Uani 1 1 d . . .
H5 H 0.1097 -0.2769 0.2505 0.040 Uiso 1 1 calc R . .
N6 N 0.08769(16) -0.0379(5) 0.2773(2) 0.0429(9) Uani 1 1 d . . .
C6 C 0.0284(2) -0.0595(7) 0.2885(3) 0.0569(14) Uani 1 1 d . . .
H6A H 0.0242 0.0356 0.3198 0.068 Uiso 1 1 calc R . .
H6B H 0.0299 -0.1691 0.3149 0.068 Uiso 1 1 calc R . .
N7 N 0.0065(5) 0.4503(12) 0.2735(4) 0.064(3) Uiso 0.50 1 d P A -1
O3 O -0.0296(7) 0.5039(18) 0.2924(8) 0.122(4) Uiso 0.50 1 d P A -1
O4A O 0.0090(8) 0.337(2) 0.3093(9) 0.070(4) Uiso 0.25 1 d P A -1
O4B O 0.0628(10) 0.492(3) 0.3197(13) 0.091(5) Uiso 0.25 1 d P A -1
O5 O 0.0512(7) 0.4974(19) 0.2660(10) 0.124(4) Uiso 0.50 1 d P A -1
N8 N -0.0085(7) 0.0207(18) 0.0265(8) 0.090(3) Uiso 0.50 1 d P B -2
O6 O 0.0327(6) -0.0367(16) 0.0721(7) 0.108(3) Uiso 0.50 1 d P B -2
O7 O -0.0251(8) 0.140(3) 0.0540(9) 0.159(5) Uiso 0.50 1 d P B -2
O8 O -0.0441(9) 0.000(2) -0.0317(12) 0.164(6) Uiso 0.50 1 d P B -2
O10 O 0.0876(16) 0.037(4) -0.0229(18) 0.168(12) Uiso 0.25 1 d P C -2
O9 O 0.1297(10) 0.252(2) 0.4305(11) 0.088(5) Uiso 0.25 1 d P . .

loop_
_atom_site_aniso_label
_atom_site_aniso_U_11
_atom_site_aniso_U_22
_atom_site_aniso_U_33
_atom_site_aniso_U_23
_atom_site_aniso_U_13
_atom_site_aniso_U_12
Cd 0.01741(14) 0.01203(15) 0.01525(13) -0.00031(8) 0.00761(10) 0.00003(8)
O1 0.0455(14) 0.0211(13) 0.0200(11) 0.0013(10) 0.0203(11) -0.0009(11)
O2 0.115(3) 0.0157(14) 0.0369(15) 0.0035(12) 0.0490(18) 0.0019(16)
C11 0.0325(18) 0.0227(19) 0.0177(15) 0.0028(14) 0.0120(14) 0.0002(15)
C12 0.0380(19) 0.0165(18) 0.0218(16) 0.0020(14) 0.0168(15) 0.0006(15)
C13 0.059(2) 0.023(2) 0.0219(17) -0.0003(15) 0.0247(17) 0.0021(17)
C14 0.062(3) 0.0163(17) 0.0267(18) 0.0021(15) 0.0254(18) 0.0013(17)
N1 0.0248(14) 0.0176(15) 0.0222(13) -0.0014(11) 0.0001(11) -0.0006(12)
N2 0.0218(13) 0.0197(15) 0.0240(14) 0.0005(12) 0.0016(11) 0.0001(12)
C1 0.037(2) 0.027(2) 0.0323(19) -0.0039(17) -0.0050(16) -0.0016(17)
C2 0.0265(18) 0.028(2) 0.036(2) 0.0003(17) -0.0033(16) 0.0054(16)
N3 0.0313(17) 0.036(2) 0.0305(16) 0.0017(15) -0.0125(14) 0.0024(15)
C3 0.037(2) 0.056(3) 0.035(2) 0.003(2) -0.0191(19) 0.002(2)
N4 0.0246(14) 0.0148(14) 0.0494(18) -0.0017(13) 0.0236(13) -0.0016(12)
N5 0.0209(13) 0.0172(15) 0.0399(16) -0.0028(12) 0.0179(12) -0.0003(12)
C4 0.043(2) 0.027(2) 0.090(3) 0.000(2) 0.048(2) 0.0044(18)
C5 0.0277(18) 0.0245(19) 0.056(2) -0.0060(18) 0.0250(18) -0.0063(16)
N6 0.0294(17) 0.034(2) 0.085(3) -0.0012(19) 0.0433(18) -0.0027(15)
C6 0.040(2) 0.050(3) 0.108(4) -0.006(3) 0.058(3) -0.007(2)

loop_
_atom_type_symbol
_atom_type_description
_atom_type_scat_dispersion_real
_atom_type_scat_dispersion_imag
_atom_type_scat_source
C C 0.0033 0.0016 'International Tables Vol C Tables 4.2.6.8 and 6.1.1.4'
H H 0.0000 0.0000 'International Tables Vol C Tables 4.2.6.8 and 6.1.1.4'
Cd Cd -0.8075 1.2024 'International Tables Vol C Tables 4.2.6.8 and 6.1.1.4'
N N 0.0061 0.0033 'International Tables Vol C Tables 4.2.6.8 and 6.1.1.4'
O O 0.0106 0.0060 'International Tables Vol C Tables 4.2.6.8 and 6.1.1.4'

loop_
_geom_angle_atom_site_label_1
_geom_angle_atom_site_label_2
_geom_angle_atom_site_label_3
_geom_angle
_geom_angle_site_symmetry_1
_geom_angle_site_symmetry_3
_geom_angle_publ_flag
N4 Cd N5 159.72(10) . 4 ?
N4 Cd N2 85.13(10) . 4 ?
N5 Cd N2 94.89(10) 4 4 ?
N4 Cd N1 90.58(10) . . ?
N5 Cd N1 83.66(10) 4 . ?
N2 Cd N1 163.44(10) 4 . ?
N4 Cd O2 83.95(11) . 4 ?
N5 Cd O2 114.44(11) 4 4 ?
N2 Cd O2 112.31(11) 4 4 ?
N1 Cd O2 83.03(11) . 4 ?
N4 Cd O1 77.70(9) . . ?
N5 Cd O1 82.10(9) 4 . ?
N2 Cd O1 84.78(9) 4 . ?
N1 Cd O1 78.68(9) . . ?
O2 Cd O1 153.81(9) 4 . ?
N4 Cd O1 121.65(9) . 4 ?
N5 Cd O1 77.97(9) 4 4 ?
N2 Cd O1 78.38(9) 4 4 ?
N1 Cd O1 117.18(9) . 4 ?
O2 Cd O1 53.58(9) 4 4 ?
O1 Cd O1 152.56(7) . 4 ?
C11 O1 Cd 161.9(2) . . ?
C11 O1 Cd 89.9(2) . 4_545 ?
Cd O1 Cd 108.14(8) . 4_545 ?
C11 O2 Cd 95.5(2) . 4_545 ?
O2 C11 O1 121.1(3) . . ?
O2 C11 C12 119.5(3) . . ?
O1 C11 C12 119.4(3) . . ?
C14 C12 C13 118.8(3) . . ?
C14 C12 C11 120.1(3) . . ?
C13 C12 C11 121.1(3) . . ?
C14 C13 C12 121.1(3) 7 . ?
C14 C13 H13 119.4 7 . ?
C12 C13 H13 119.4 . . ?
C13 C14 C12 120.1(3) 7 . ?
C13 C14 H14 119.9 7 . ?
C12 C14 H14 119.9 . . ?
C1 N1 N2 107.2(3) . . ?
C1 N1 Cd 126.7(3) . . ?
N2 N1 Cd 126.05(19) . . ?
C2 N2 N1 107.3(3) . . ?
C2 N2 Cd 131.4(3) . 4_545 ?
N1 N2 Cd 120.35(19) . 4_545 ?
N1 C1 N3 109.9(3) . . ?
N1 C1 H1 125.0 . . ?
N3 C1 H1 125.0 . . ?
N2 C2 N3 109.8(3) . . ?
N2 C2 H2 125.1 . . ?
N3 C2 H2 125.1 . . ?
C2 N3 C1 105.7(3) . . ?
C2 N3 C3 127.4(4) . . ?
C1 N3 C3 126.8(4) . . ?
N3 C3 C3 108.7(4) . 5_656 ?
N3 C3 H3A 110.0 . . ?
C3 C3 H3A 110.0 5_656 . ?
N3 C3 H3B 110.0 . . ?
C3 C3 H3B 110.0 5_656 . ?
H3A C3 H3B 108.3 . . ?
C4 N4 N5 107.2(3) . . ?
C4 N4 Cd 127.4(3) . . ?
N5 N4 Cd 125.05(19) . . ?
C5 N5 N4 106.9(3) . . ?
C5 N5 Cd 130.7(3) . 4_545 ?
N4 N5 Cd 122.05(19) . 4_545 ?
N4 C4 N6 110.3(4) . . ?
N4 C4 H4 124.9 . . ?
N6 C4 H4 124.9 . . ?
N5 C5 N6 110.7(3) . . ?
N5 C5 H5 124.7 . . ?
N6 C5 H5 124.7 . . ?
C5 N6 C4 104.9(3) . . ?
C5 N6 C6 128.4(4) . . ?
C4 N6 C6 126.6(4) . . ?
N6 C6 C6 109.0(5) . 2 ?
N6 C6 H6A 109.9 . . ?
C6 C6 H6A 109.9 2 . ?
N6 C6 H6B 109.9 . . ?
C6 C6 H6B 109.9 2 . ?
H6A C6 H6B 108.3 . . ?
O4A N7 O3 86.5(13) . . ?
O4A N7 O5 120.8(16) . . ?
O3 N7 O5 138.2(13) . . ?
O4A N7 O4B 89.2(15) . . ?
O3 N7 O4B 110.5(13) . . ?
O5 N7 O4B 46.4(10) . . ?
N7 O3 O4A 46.3(9) . . ?
N7 O4A O3 47.2(10) . . ?
N7 O4A O4B 49.6(12) . . ?
O3 O4A O4B 75.9(12) . . ?
O5 O4B N7 60.3(15) . . ?
O5 O4B O4A 92(2) . . ?
N7 O4B O4A 41.2(9) . . ?
O4B O5 N7 73.3(16) . . ?
O6 N8 O8 144(2) . . ?
O6 N8 O7 106.4(16) . . ?
O8 N8 O7 109(2) . . ?

loop_
_geom_bond_atom_site_label_1
_geom_bond_atom_site_label_2
_geom_bond_distance
_geom_bond_site_symmetry_2
_geom_bond_publ_flag
Cd N4 2.338(3) . ?
Cd N5 2.344(3) 4 ?
Cd N2 2.345(3) 4 ?
Cd N1 2.345(3) . ?
Cd O2 2.357(2) 4 ?
Cd O1 2.427(2) . ?
Cd O1 2.464(2) 4 ?
O1 C11 1.260(4) . ?
O1 Cd 2.464(2) 4_545 ?
O2 C11 1.239(4) . ?
O2 Cd 2.357(2) 4_545 ?
C11 C12 1.494(4) . ?
C12 C14 1.386(5) . ?
C12 C13 1.395(5) . ?
C13 C14 1.381(5) 7 ?
C13 H13 0.9400 . ?
C14 C13 1.381(5) 7 ?
C14 H14 0.9400 . ?
N1 C1 1.301(4) . ?
N1 N2 1.377(4) . ?
N2 C2 1.303(4) . ?
N2 Cd 2.345(3) 4_545 ?
C1 N3 1.350(5) . ?
C1 H1 0.9400 . ?
C2 N3 1.348(5) . ?
C2 H2 0.9400 . ?
N3 C3 1.475(5) . ?
C3 C3 1.514(10) 5_656 ?
C3 H3A 0.9800 . ?
C3 H3B 0.9800 . ?
N4 C4 1.300(5) . ?
N4 N5 1.374(4) . ?
N5 C5 1.299(4) . ?
N5 Cd 2.344(3) 4_545 ?
C4 N6 1.349(6) . ?
C4 H4 0.9400 . ?
C5 N6 1.345(5) . ?
C5 H5 0.9400 . ?
N6 C6 1.472(4) . ?
C6 C6 1.514(11) 2 ?
C6 H6A 0.9800 . ?
C6 H6B 0.9800 . ?
N7 O4A 1.097(17) . ?
N7 O3 1.113(14) . ?
N7 O5 1.150(16) . ?
N7 O4B 1.27(2) . ?
O3 O4A 1.51(2) . ?
O4A O4B 1.67(3) . ?
O4B O5 0.959(19) . ?
N8 O6 1.082(16) . ?
N8 O8 1.091(18) . ?
N8 O7 1.201(19) . ?
